data_2201174
loop_
_publ_author_name
'Sun, Changquan'
'Zhou, Deliang'
'Grant, David J. W.'
'Young Jr, Victor G.'

_publ_section_title
;
 Theophylline monohydrate
;
_journal_issue 4
_journal_name_full 'Acta Crystallographica Section E'
_journal_page_first o368
_journal_page_last o370
_journal_paper_doi 10.1107/S1600536802002921
_journal_volume 58
_journal_year 2002
_chemical_formula_iupac 'C7 H8 N4 O2, H2 O'
_chemical_formula_moiety 'C7 H8 N4 O2, H2 O'
_chemical_formula_sum 'C7 H10 N4 O3'
_chemical_formula_weight 198.19
_chemical_name_common 'C7H8N4O2 . H2O'
_chemical_name_systematic
;
 theophylline monohydrate
;
_space_group_IT_number 14
_symmetry_cell_setting monoclinic
_symmetry_space_group_name_Hall '-P 2yn'
_symmetry_space_group_name_H-M 'P 1 21/n 1'
_atom_sites_solution_hydrogens geom
_atom_sites_solution_primary direct
_atom_sites_solution_secondary difmap
_audit_creation_method SHELXL-97
_cell_angle_alpha 90.00
_cell_angle_beta 97.792(7)
_cell_angle_gamma 90.00
_cell_formula_units_Z 4
_cell_length_a 4.468(2)
_cell_length_b 15.355(5)
_cell_length_c 13.121(5)
_cell_measurement_reflns_used 514
_cell_measurement_temperature 173(2)
_cell_measurement_theta_max 25.00
_cell_measurement_theta_min 2.05
_cell_volume 891.9(6)
_computing_cell_refinement 'SAINT (Bruker, 2000)'
_computing_data_collection 'SMART (Bruker, 2000)'
_computing_data_reduction SAINT
_computing_molecular_graphics 'SHELXTL/PC (Bruker, 1997)'
_computing_publication_material SHELXTL/PC
_computing_structure_refinement 'SHELXL97 (Sheldrick, 1997)'
_computing_structure_solution 'SHELXS97 (Sheldrick, 1990)'
_diffrn_ambient_temperature 173(2)
_diffrn_measured_fraction_theta_full 0.994
_diffrn_measured_fraction_theta_max 0.994
_diffrn_measurement_device_type 'Bruker CCD area-detector'
_diffrn_measurement_method '\p and \w'
_diffrn_radiation_monochromator graphite
_diffrn_radiation_source 'normal-focus sealed tube'
_diffrn_radiation_type MoK\a
_diffrn_radiation_wavelength 0.71073
_diffrn_reflns_av_R_equivalents 0.0311
_diffrn_reflns_av_sigmaI/netI 0.0202
_diffrn_reflns_limit_h_max 5
_diffrn_reflns_limit_h_min -5
_diffrn_reflns_limit_k_max 18
_diffrn_reflns_limit_k_min -18
_diffrn_reflns_limit_l_max 15
_diffrn_reflns_limit_l_min -15
_diffrn_reflns_number 5481
_diffrn_reflns_theta_full 25.00
_diffrn_reflns_theta_max 25.00
_diffrn_reflns_theta_min 2.05
_diffrn_standards_decay_% 0
_diffrn_standards_number 0
_exptl_absorpt_coefficient_mu 0.118
_exptl_absorpt_correction_T_max 0.989
_exptl_absorpt_correction_T_min 0.985
_exptl_absorpt_correction_type multi-scan
_exptl_absorpt_process_details '(SADABS; Blessing, 1995; Sheldrick, 2000)'
_exptl_crystal_colour 'Light Yellow'
_exptl_crystal_density_diffrn 1.476
_exptl_crystal_density_method 'not measured'
_exptl_crystal_description Needle
_exptl_crystal_F_000 416
_exptl_crystal_size_max 0.50
_exptl_crystal_size_mid 0.11
_exptl_crystal_size_min 0.09
_refine_diff_density_max 0.202
_refine_diff_density_min -0.187
_refine_ls_extinction_method none
_refine_ls_goodness_of_fit_ref 1.005
_refine_ls_hydrogen_treatment mixed
_refine_ls_matrix_type full
_refine_ls_number_parameters 139
_refine_ls_number_reflns 1554
_refine_ls_number_restraints 6
_refine_ls_restrained_S_all 1.003
_refine_ls_R_factor_all 0.0528
_refine_ls_R_factor_gt 0.0448
_refine_ls_shift/su_max 0.001
_refine_ls_shift/su_mean 0.001
_refine_ls_structure_factor_coef Fsqd
_refine_ls_weighting_details 'calc w = 1/[\s^2^(Fo^2^)+(0.063P)^2^+0.7841P] where P = (Fo^2^+2Fc^2^)/3'
_refine_ls_weighting_scheme calc
_refine_ls_wR_factor_gt 0.1212
_refine_ls_wR_factor_ref 0.1253
_reflns_number_gt 1285
_reflns_number_total 1554
_reflns_threshold_expression I>2\s(I)
_cod_data_source_file om6079.cif
_cod_data_source_block I
_cod_depositor_comments
;
The following automatic conversions were performed:
'_symmetry_cell_setting' value 'Monoclinic' changed to 'monoclinic'
according to '/home/saulius/struct/CIF-dictionaries/cif_core.dic'
dictionary named 'cif_core.dic' version 2.4.1 from 2010-06-29.

Automatic conversion script
Id: cif_fix_enum 1527 2010-12-29 10:47:43Z saulius 

The following automatic conversions were performed:

'_symmetry_cell_setting' value 'Monoclinic' changed to 'monoclinic'
according to /home/saulius/struct/CIF-dictionaries/cif_core.dic
dictionary named 'cif_core.dic' version 2.4.1 from 2010-06-29.

Automatic conversion script
Id: cif_fix_values 1715 2011-07-08 13:25:40Z adriana 
;
_cod_original_sg_symbol_H-M 'P 21/n'
_cod_database_code 2201174
_cod_database_fobs_code 2201174

loop_
_symmetry_equiv_pos_as_xyz
'x, y, z'
'-x+1/2, y+1/2, -z+1/2'
'-x, -y, -z'
'x-1/2, -y-1/2, z-1/2'

loop_
_atom_site_label
_atom_site_fract_x
_atom_site_fract_y
_atom_site_fract_z
_atom_site_U_iso_or_equiv
_atom_site_adp_type
_atom_site_calc_flag
_atom_site_refinement_flags
_atom_site_occupancy
_atom_site_disorder_assembly
_atom_site_disorder_group
_atom_site_type_symbol
N1 0.5006(4) 0.86445(11) 0.70804(13) 0.0248(4) Uani d . 1 . . N
C2 0.4946(5) 0.77444(14) 0.72914(16) 0.0256(5) Uani d . 1 . . C
N3 0.2779(4) 0.72580(11) 0.67088(13) 0.0253(4) Uani d . 1 . . N
C4 0.0840(5) 0.76507(14) 0.59422(15) 0.0234(5) Uani d . 1 . . C
C5 0.1007(5) 0.85251(13) 0.57384(16) 0.0236(5) Uani d . 1 . . C
C6 0.3118(5) 0.90849(14) 0.63115(16) 0.0251(5) Uani d . 1 . . C
N7 -0.1274(4) 0.86794(11) 0.49419(13) 0.0257(4) Uani d . 1 . . N
H7A -0.1748 0.9182 0.4641 0.031 Uiso calc R 1 . . H
C8 -0.2629(5) 0.79099(14) 0.47166(17) 0.0266(5) Uani d . 1 . . C
H8A -0.4280 0.7836 0.4186 0.032 Uiso calc R 1 . . H
N9 -0.1431(4) 0.72607(12) 0.53104(14) 0.0265(4) Uani d . 1 . . N
O10 0.3377(4) 0.98801(10) 0.61981(12) 0.0329(4) Uani d . 1 . . O
C10 0.7207(5) 0.91660(16) 0.77636(18) 0.0336(6) Uani d . 1 . . C
H10A 0.7800 0.9676 0.7390 0.050 Uiso calc R 1 . . H
H10B 0.8995 0.8811 0.7992 0.050 Uiso calc R 1 . . H
H10C 0.6288 0.9357 0.8363 0.050 Uiso calc R 1 . . H
O12 0.6760(4) 0.74234(10) 0.79635(12) 0.0343(4) Uani d . 1 . . O
C13 0.2595(6) 0.63201(15) 0.6900(2) 0.0367(6) Uani d . 1 . . C
H13A 0.3540 0.6191 0.7602 0.055 Uiso calc PR 0.64(3) . . H
H13B 0.3651 0.6002 0.6408 0.055 Uiso calc PR 0.64(3) . . H
H13C 0.0471 0.6141 0.6819 0.055 Uiso calc PR 0.64(3) . . H
H13D 0.1568 0.6032 0.6284 0.055 Uiso calc PR 0.36(3) . . H
H13E 0.1457 0.6220 0.7478 0.055 Uiso calc PR 0.36(3) . . H
H13F 0.4637 0.6082 0.7068 0.055 Uiso calc PR 0.36(3) . . H
O1 -0.2597(5) 0.54582(11) 0.47253(16) 0.0458(5) Uani d D 1 . . O
H1A -0.236(7) 0.5979(17) 0.495(2) 0.069 Uiso d D 1 . . H
H1B -0.098(8) 0.525(3) 0.506(4) 0.069 Uiso d PD 0.50 . . H
H1C -0.378(11) 0.529(3) 0.515(4) 0.069 Uiso d PD 0.50 . . H

loop_
_atom_site_aniso_label
_atom_site_aniso_U_11
_atom_site_aniso_U_22
_atom_site_aniso_U_33
_atom_site_aniso_U_12
_atom_site_aniso_U_13
_atom_site_aniso_U_23
N1 0.0233(9) 0.0224(9) 0.0272(10) 0.0010(7) -0.0023(7) -0.0012(7)
C2 0.0245(11) 0.0267(11) 0.0254(11) 0.0029(9) 0.0026(9) 0.0008(9)
N3 0.0278(10) 0.0188(9) 0.0286(10) 0.0015(7) 0.0006(8) 0.0028(7)
C4 0.0236(11) 0.0208(11) 0.0256(11) 0.0006(8) 0.0023(9) 0.0000(8)
C5 0.0239(11) 0.0198(11) 0.0263(11) 0.0035(8) 0.0009(9) 0.0009(8)
C6 0.0260(11) 0.0219(12) 0.0274(11) 0.0021(9) 0.0036(9) -0.0003(9)
N7 0.0287(10) 0.0187(9) 0.0277(10) 0.0020(8) -0.0035(8) 0.0005(7)
C8 0.0252(11) 0.0247(12) 0.0285(11) -0.0019(9) -0.0019(9) -0.0018(9)
N9 0.0263(10) 0.0216(9) 0.0305(10) -0.0015(7) -0.0004(8) -0.0006(8)
O10 0.0394(9) 0.0179(8) 0.0388(9) -0.0010(7) -0.0044(7) 0.0005(7)
C10 0.0320(13) 0.0310(13) 0.0352(13) -0.0011(10) -0.0044(10) -0.0072(10)
O12 0.0338(9) 0.0301(9) 0.0357(9) 0.0042(7) -0.0067(7) 0.0059(7)
C13 0.0449(15) 0.0193(12) 0.0428(14) 0.0011(10) -0.0051(11) 0.0056(10)
O1 0.0525(11) 0.0223(9) 0.0585(13) 0.0000(8) -0.0069(9) -0.0033(8)

loop_
_atom_type_symbol
_atom_type_description
_atom_type_scat_dispersion_real
_atom_type_scat_dispersion_imag
_atom_type_scat_source
C C 0.0033 0.0016 'International Tables Vol C Tables 4.2.6.8 and 6.1.1.4'
H H 0.0000 0.0000 'International Tables Vol C Tables 4.2.6.8 and 6.1.1.4'
N N 0.0061 0.0033 'International Tables Vol C Tables 4.2.6.8 and 6.1.1.4'
O O 0.0106 0.0060 'International Tables Vol C Tables 4.2.6.8 and 6.1.1.4'

loop_
_geom_angle_atom_site_label_1
_geom_angle_atom_site_label_2
_geom_angle_atom_site_label_3
_geom_angle
C6 N1 C2 126.14(17)
C6 N1 C10 117.61(18)
C2 N1 C10 116.21(17)
O12 C2 N3 122.2(2)
O12 C2 N1 120.7(2)
N3 C2 N1 117.07(18)
C2 N3 C4 119.77(18)
C2 N3 C13 119.43(18)
C4 N3 C13 120.79(18)
N9 C4 C5 111.59(18)
N9 C4 N3 126.68(19)
C5 C4 N3 121.73(19)
C4 C5 N7 105.18(18)
C4 C5 C6 122.73(19)
N7 C5 C6 132.05(19)
O10 C6 N1 120.45(19)
O10 C6 C5 127.0(2)
N1 C6 C5 112.51(18)
C8 N7 C5 106.31(17)
C8 N7 H7A 126.8
C5 N7 H7A 126.8
N9 C8 N7 113.36(19)
N9 C8 H8A 123.3
N7 C8 H8A 123.3
C8 N9 C4 103.57(18)
N1 C10 H10A 109.5
N1 C10 H10B 109.5
H10A C10 H10B 109.5
N1 C10 H10C 109.5
H10A C10 H10C 109.5
H10B C10 H10C 109.5
N3 C13 H13A 109.5
N3 C13 H13B 109.5
H13A C13 H13B 109.5
N3 C13 H13C 109.5
H13A C13 H13C 109.5
H13B C13 H13C 109.5
N3 C13 H13D 109.5
H13A C13 H13D 141.1
H13B C13 H13D 56.3
H13C C13 H13D 56.3
N3 C13 H13E 109.5
H13A C13 H13E 56.3
H13B C13 H13E 141.1
H13C C13 H13E 56.3
H13D C13 H13E 109.5
N3 C13 H13F 109.5
H13A C13 H13F 56.3
H13B C13 H13F 56.3
H13C C13 H13F 141.1
H13D C13 H13F 109.5
H13E C13 H13F 109.5
H1A O1 H1B 96(3)
H1A O1 H1C 96(3)
H1B O1 H1C 96(3)

loop_
_geom_bond_atom_site_label_1
_geom_bond_atom_site_label_2
_geom_bond_site_symmetry_2
_geom_bond_distance
_geom_bond_publ_flag
N1 C6 . 1.399(3) ?
N1 C2 . 1.411(3) ?
N1 C10 . 1.474(3) ?
C2 O12 . 1.218(3) ?
C2 N3 . 1.371(3) ?
N3 C4 . 1.375(3) ?
N3 C13 . 1.466(3) ?
C4 N9 . 1.359(3) ?
C4 C5 . 1.373(3) ?
C5 N7 . 1.378(3) ?
C5 C6 . 1.415(3) ?
C6 O10 . 1.237(3) ?
N7 C8 . 1.342(3) ?
N7 H7A . 0.88 ?
C8 N9 . 1.332(3) ?
C8 H8A . 0.95 ?
C10 H10A . 0.98 ?
C10 H10B . 0.98 ?
C10 H10C . 0.98 ?
C13 H13A . 0.98 ?
C13 H13B . 0.98 ?
C13 H13C . 0.98 ?
C13 H13D . 0.98 ?
C13 H13E . 0.98 ?
C13 H13F . 0.98 ?
O1 H1A . 0.86(2) ?
O1 H1B . 0.86(3) ?
O1 H1C . 0.85(3) ?

loop_
_geom_hbond_atom_site_label_D
_geom_hbond_atom_site_label_H
_geom_hbond_atom_site_label_A
_geom_hbond_site_symmetry_A
_geom_hbond_distance_DH
_geom_hbond_distance_HA
_geom_hbond_distance_DA
_geom_hbond_angle_DHA
N7 H7A O10 3_576 0.88 1.90 2.763(2) 168
O1 H1A N9 . 0.86(2) 2.05(3) 2.901(3) 171(3)
O1 H1B O1 3_566 0.86(3) 1.92(3) 2.726(4) 156(6)
O1 H1C O1 3_466 0.85(3) 2.01(4) 2.744(4) 143(5)

loop_
_geom_torsion_atom_site_label_1
_geom_torsion_atom_site_label_2
_geom_torsion_atom_site_label_3
_geom_torsion_atom_site_label_4
_geom_torsion
C6 N1 C2 O12 177.9(2)
C10 N1 C2 O12 -4.4(3)
C6 N1 C2 N3 -2.0(3)
C10 N1 C2 N3 175.74(18)
O12 C2 N3 C4 -178.3(2)
N1 C2 N3 C4 1.6(3)
O12 C2 N3 C13 0.6(3)
N1 C2 N3 C13 -179.49(19)
C2 N3 C4 N9 -179.3(2)
C13 N3 C4 N9 1.8(3)
C2 N3 C4 C5 0.0(3)
C13 N3 C4 C5 -178.9(2)
N9 C4 C5 N7 0.0(2)
N3 C4 C5 N7 -179.40(18)
N9 C4 C5 C6 177.89(19)
N3 C4 C5 C6 -1.5(3)
C2 N1 C6 O10 179.9(2)
C10 N1 C6 O10 2.2(3)
C2 N1 C6 C5 0.7(3)
C10 N1 C6 C5 -177.08(18)
C4 C5 C6 O10 -178.1(2)
N7 C5 C6 O10 -0.8(4)
C4 C5 C6 N1 1.1(3)
N7 C5 C6 N1 178.4(2)
C4 C5 N7 C8 -0.3(2)
C6 C5 N7 C8 -177.9(2)
C5 N7 C8 N9 0.5(3)
N7 C8 N9 C4 -0.5(2)
C5 C4 N9 C8 0.3(2)
N3 C4 N9 C8 179.7(2)
